data_7711997
loop_
_publ_author_name
'Kaur, Mandeep'
'Thakare, Ritesh'
'Bhattacherya, Arindom'
'Murugan, Prem Anand'
'Kaul, Grace'
'Shukla, Manjulika'
'Singh, Alok Kr'
'Matheshwaran, Saravanan'
'Chopra, Sidharth'
'Bera, Jitendra K.'

_publ_section_title
;
 Antimicrobial efficacy of a hemilabile Pt(II)-NHC compound against
 drug-resistant <i>S. aureus</i> and <i>Enterococcus</i>.
;
_journal_issue 7
_journal_name_full 'Dalton transactions (Cambridge, England : 2003)'
_journal_page_first 1876
_journal_page_last 1884
_journal_paper_doi 10.1039/d2dt03365h
_journal_volume 52
_journal_year 2023
_chemical_formula_moiety 'C12 H13 Cl N3 Pt, F6 P'
_chemical_formula_sum 'C12 H13 Cl F6 N3 P Pt'
_chemical_formula_weight 574.76
_space_group_crystal_system triclinic
_space_group_IT_number 2
_space_group_name_Hall '-P 1'
_space_group_name_H-M_alt 'P -1'
_atom_sites_solution_hydrogens geom
_audit_creation_date 2022-06-23
_audit_creation_method
;
Olex2 1.5
(compiled 2021.10.07 svn.r9718050b for OlexSys, GUI svn.r6410)
;
_audit_update_record
;
2022-06-24 deposited with the CCDC.	2022-12-13 downloaded from the CCDC.
;
_cell_angle_alpha 111.4410(10)
_cell_angle_beta 98.2170(10)
_cell_angle_gamma 102.0040(10)
_cell_formula_units_Z 2
_cell_length_a 6.6487(5)
_cell_length_b 11.9212(8)
_cell_length_c 12.4491(8)
_cell_measurement_reflns_used 6233
_cell_measurement_temperature 100.15
_cell_measurement_theta_max 28.32
_cell_measurement_theta_min 3.13
_cell_volume 871.99(10)
_computing_cell_refinement 'SAINT v8.34A (Bruker, 2013)'
_computing_data_reduction 'SAINT v8.34A (Bruker, 2013)'
_computing_molecular_graphics 'Olex2 1.5 (Dolomanov et al., 2009)'
_computing_publication_material 'Olex2 1.5 (Dolomanov et al., 2009)'
_computing_structure_refinement 'XL  (Sheldrick, 2008)'
_diffrn_ambient_temperature 100.15
_diffrn_detector 'Bruker APEX2 area detector'
_diffrn_detector_area_resol_mean 7.9
_diffrn_detector_type 'CCD area detector'
_diffrn_measured_fraction_theta_full 0.999
_diffrn_measured_fraction_theta_max 0.996
_diffrn_measurement_device 'three-circle diffractometer'
_diffrn_measurement_device_type 'Bruker APEX2 microsource'
_diffrn_measurement_method '\f and \w scans'
_diffrn_radiation_monochromator 'mirror optics'
_diffrn_radiation_probe x-ray
_diffrn_radiation_type MoK\a
_diffrn_radiation_wavelength 0.71073
_diffrn_reflns_av_R_equivalents 0.0352
_diffrn_reflns_av_unetI/netI 0.0464
_diffrn_reflns_Laue_measured_fraction_full 0.999
_diffrn_reflns_Laue_measured_fraction_max 0.996
_diffrn_reflns_limit_h_max 8
_diffrn_reflns_limit_h_min -8
_diffrn_reflns_limit_k_max 15
_diffrn_reflns_limit_k_min -15
_diffrn_reflns_limit_l_max 16
_diffrn_reflns_limit_l_min -16
_diffrn_reflns_number 10329
_diffrn_reflns_point_group_measured_fraction_full 0.999
_diffrn_reflns_point_group_measured_fraction_max 0.996
_diffrn_reflns_theta_full 25.242
_diffrn_reflns_theta_max 28.334
_diffrn_reflns_theta_min 1.913
_diffrn_source 'microfocus sealed X-ray tube'
_diffrn_source_current 1.0
_diffrn_source_power 0.05
_diffrn_source_type 'Incoatec I\ms'
_diffrn_source_voltage 50.0
_diffrn_standards_number 0
_exptl_absorpt_coefficient_mu 8.349
_exptl_absorpt_correction_T_max 0.7457
_exptl_absorpt_correction_T_min 0.4801
_exptl_absorpt_correction_type multi-scan
_exptl_absorpt_process_details
;
SADABS-2014/4 (Bruker,2014/4) was used for absorption correction.
wR2(int) was 0.1122 before and 0.0442 after correction.
The Ratio of minimum to maximum transmission is 0.6438.
The \l/2 correction factor is 0.00150.
;
_exptl_crystal_colour 'clear yellowish yellow'
_exptl_crystal_colour_lustre clear
_exptl_crystal_colour_modifier yellowish
_exptl_crystal_colour_primary yellow
_exptl_crystal_density_diffrn 2.189
_exptl_crystal_description block
_exptl_crystal_F_000 540
_exptl_crystal_size_max 0.23
_exptl_crystal_size_mid 0.22
_exptl_crystal_size_min 0.21
_refine_diff_density_max 2.068
_refine_diff_density_min -0.849
_refine_diff_density_rms 0.163
_refine_ls_extinction_method none
_refine_ls_goodness_of_fit_ref 1.055
_refine_ls_hydrogen_treatment constr
_refine_ls_matrix_type full
_refine_ls_number_parameters 217
_refine_ls_number_reflns 4323
_refine_ls_number_restraints 0
_refine_ls_restrained_S_all 1.055
_refine_ls_R_factor_all 0.0405
_refine_ls_R_factor_gt 0.0321
_refine_ls_shift/su_max 0.000
_refine_ls_shift/su_mean 0.000
_refine_ls_structure_factor_coef Fsqd
_refine_ls_weighting_details 'w=1/[\s^2^(Fo^2^)+(0.0317P)^2^+0.5283P] where P=(Fo^2^+2Fc^2^)/3'
_refine_ls_weighting_scheme calc
_refine_ls_wR_factor_gt 0.0663
_refine_ls_wR_factor_ref 0.0687
_reflns_Friedel_coverage 0.000
_reflns_number_gt 3773
_reflns_number_total 4323
_reflns_threshold_expression 'I > 2\s(I)'
_cod_data_source_file d2dt03365h2.cif
_cod_data_source_block 1
_cod_depositor_comments 'Adding full bibliography for 7711997--7711999.cif.'
_cod_database_code 7711997
_shelx_shelxl_version_number 2019/1
_shelx_space_group_comment
;
The symmetry employed for this shelxl refinement is uniquely defined
by the following loop, which should always be used as a source of
symmetry information in preference to the above space-group names.
They are only intended as comments.
;
_shelx_estimated_absorpt_t_max 0.273
_shelx_estimated_absorpt_t_min 0.250
_olex2_refinement_description
;
1. Fixed Uiso
 At 1.2 times of:
  All C(H) groups, All C(H,H) groups
2.a Ternary CH refined with riding coordinates:
 C6(H6)
2.b Secondary CH2 refined with riding coordinates:
 C5(H5A,H5B), C4(H4A,H4B)
2.c Aromatic/amide H refined with riding coordinates:
 C3(H3), C2(H2), C12(H12), C11(H11), C10(H10), C9(H9)
2.d X=CH2 refined with riding coordinates:
 C7(H7A,H7B)
;
_smtbx_masks_special_details
;
A solvent mask was calculated and 0 electrons were 
found in a volume of 119\%A^3^ in 1 void per unit cell. 
This is consistent with the presence of 
1[H2O] per Asymmetric Unit 
which account for 20 electrons 
per unit cell.
;
_smtbx_masks_void_probe_radius 1.2
_smtbx_masks_void_truncation_radius 1.2
_olex2_submission_special_instructions 'No special instructions were received'

loop_
_space_group_symop_operation_xyz
'x, y, z'
'-x, -y, -z'

loop_
_atom_site_label
_atom_site_type_symbol
_atom_site_fract_x
_atom_site_fract_y
_atom_site_fract_z
_atom_site_U_iso_or_equiv
_atom_site_adp_type
_atom_site_occupancy
_atom_site_site_symmetry_order
_atom_site_calc_flag
_atom_site_refinement_flags_posn
_atom_site_refinement_flags_adp
_atom_site_refinement_flags_occupancy
_atom_site_disorder_assembly
_atom_site_disorder_group
Pt1 Pt 0.39466(3) 0.33393(2) 0.33206(2) 0.02297(7) Uani 1 1 d . . . . .
Cl1 Cl 0.1705(2) 0.32554(13) 0.46019(11) 0.0357(3) Uani 1 1 d . . . . .
P1 P 0.12566(19) 0.17209(12) -0.10032(12) 0.0272(3) Uani 1 1 d . . . . .
F2 F 0.0832(5) 0.0279(3) -0.1806(4) 0.0674(12) Uani 1 1 d . . . . .
F3 F 0.1223(5) 0.2028(4) -0.2150(3) 0.0475(9) Uani 1 1 d . . . . .
F4 F -0.1236(4) 0.1545(3) -0.1187(3) 0.0315(6) Uani 1 1 d . . . . .
F6 F 0.1270(6) 0.1470(4) 0.0162(4) 0.0680(13) Uani 1 1 d . . . . .
F1 F 0.3760(4) 0.1915(3) -0.0816(3) 0.0442(8) Uani 1 1 d . . . . .
F5 F 0.1699(5) 0.3193(3) -0.0213(3) 0.0479(9) Uani 1 1 d . . . . .
N3 N 0.3264(6) 0.4880(4) 0.3110(3) 0.0241(8) Uani 1 1 d . . . . .
C7 C 0.5468(8) 0.2124(5) 0.3862(5) 0.0337(12) Uani 1 1 d . . . . .
H7A H 0.696761 0.237868 0.400295 0.040 Uiso 1 1 calc R U . . .
H7B H 0.481005 0.236349 0.450741 0.040 Uiso 1 1 calc R U . . .
C6 C 0.4254(8) 0.1411(5) 0.2730(5) 0.0336(12) Uani 1 1 d . . . . .
H6 H 0.295848 0.078310 0.269260 0.040 Uiso 1 1 calc R U . . .
C5 C 0.5126(8) 0.0978(5) 0.1642(5) 0.0322(11) Uani 1 1 d . . . . .
H5A H 0.405842 0.088894 0.095236 0.039 Uiso 1 1 calc R U . . .
H5B H 0.528828 0.013174 0.149823 0.039 Uiso 1 1 calc R U . . .
C4 C 0.7218(8) 0.1802(5) 0.1672(5) 0.0315(11) Uani 1 1 d . . . . .
H4A H 0.828963 0.195638 0.238863 0.038 Uiso 1 1 calc R U . . .
H4B H 0.772089 0.136819 0.096355 0.038 Uiso 1 1 calc R U . . .
N1 N 0.6972(6) 0.3001(4) 0.1691(4) 0.0287(9) Uani 1 1 d . . . . .
C3 C 0.7814(8) 0.3649(5) 0.1054(4) 0.0352(12) Uani 1 1 d . . . . .
H3 H 0.875237 0.342004 0.055886 0.042 Uiso 1 1 calc R U . . .
C2 C 0.7077(8) 0.4649(5) 0.1259(4) 0.0314(11) Uani 1 1 d . . . . .
H2 H 0.738283 0.526207 0.094230 0.038 Uiso 1 1 calc R U . . .
N2 N 0.5765(6) 0.4610(4) 0.2033(3) 0.0257(9) Uani 1 1 d . . . . .
C1 C 0.5732(7) 0.3593(4) 0.2285(4) 0.0243(10) Uani 1 1 d . . . . .
C8 C 0.4410(7) 0.5329(4) 0.2463(4) 0.0244(10) Uani 1 1 d . . . . .
C12 C 0.1851(8) 0.5471(5) 0.3543(4) 0.0299(11) Uani 1 1 d . . . . .
H12 H 0.102241 0.516360 0.399102 0.036 Uiso 1 1 calc R U . . .
C11 C 0.1562(9) 0.6502(5) 0.3361(4) 0.0350(12) Uani 1 1 d . . . . .
H11 H 0.054203 0.689530 0.367018 0.042 Uiso 1 1 calc R U . . .
C10 C 0.2797(9) 0.6960(5) 0.2713(4) 0.0358(12) Uani 1 1 d . . . . .
H10 H 0.264763 0.768093 0.258731 0.043 Uiso 1 1 calc R U . . .
C9 C 0.4232(8) 0.6356(5) 0.2257(4) 0.0306(11) Uani 1 1 d . . . . .
H9 H 0.508076 0.664892 0.180878 0.037 Uiso 1 1 calc R U . . .

loop_
_atom_site_aniso_label
_atom_site_aniso_U_11
_atom_site_aniso_U_22
_atom_site_aniso_U_33
_atom_site_aniso_U_23
_atom_site_aniso_U_13
_atom_site_aniso_U_12
Pt1 0.02537(10) 0.01871(10) 0.01877(9) 0.00473(7) 0.00263(6) 0.00104(7)
Cl1 0.0341(7) 0.0428(8) 0.0318(6) 0.0177(6) 0.0119(5) 0.0068(6)
P1 0.0171(6) 0.0249(7) 0.0411(7) 0.0173(6) 0.0045(5) 0.0038(5)
F2 0.0309(18) 0.0259(19) 0.127(4) 0.012(2) 0.013(2) 0.0093(15)
F3 0.0349(17) 0.077(3) 0.0433(18) 0.0330(19) 0.0153(14) 0.0213(18)
F4 0.0151(13) 0.0290(16) 0.0466(17) 0.0127(14) 0.0066(12) 0.0042(12)
F6 0.039(2) 0.109(4) 0.084(3) 0.076(3) 0.0100(19) 0.014(2)
F1 0.0169(14) 0.047(2) 0.072(2) 0.0302(18) 0.0063(14) 0.0079(14)
F5 0.0355(18) 0.0268(17) 0.063(2) 0.0030(16) 0.0139(16) -0.0005(14)
N3 0.0225(19) 0.022(2) 0.0195(18) 0.0040(16) -0.0004(15) 0.0007(16)
C7 0.031(3) 0.036(3) 0.037(3) 0.018(2) 0.008(2) 0.010(2)
C6 0.035(3) 0.017(2) 0.043(3) 0.012(2) 0.001(2) 0.001(2)
C5 0.030(3) 0.022(3) 0.039(3) 0.009(2) -0.001(2) 0.009(2)
C4 0.035(3) 0.022(3) 0.030(3) 0.003(2) 0.004(2) 0.011(2)
N1 0.028(2) 0.025(2) 0.026(2) 0.0029(17) 0.0065(16) 0.0061(18)
C3 0.030(3) 0.036(3) 0.029(3) 0.004(2) 0.012(2) -0.002(2)
C2 0.035(3) 0.024(3) 0.026(2) 0.004(2) 0.012(2) -0.003(2)
N2 0.029(2) 0.0155(19) 0.0246(19) 0.0033(16) 0.0070(16) -0.0012(17)
C1 0.025(2) 0.018(2) 0.022(2) 0.0039(18) 0.0029(18) 0.0011(19)
C8 0.023(2) 0.021(2) 0.021(2) 0.0036(19) 0.0024(18) 0.0011(19)
C12 0.026(2) 0.030(3) 0.030(2) 0.010(2) 0.006(2) 0.006(2)
C11 0.038(3) 0.033(3) 0.031(3) 0.009(2) 0.005(2) 0.013(2)
C10 0.042(3) 0.030(3) 0.031(3) 0.011(2) 0.000(2) 0.011(2)
C9 0.035(3) 0.024(3) 0.030(2) 0.012(2) 0.006(2) 0.003(2)

loop_
_atom_type_symbol
_atom_type_description
_atom_type_scat_dispersion_real
_atom_type_scat_dispersion_imag
_atom_type_scat_source
C C 0.0033 0.0016 'International Tables Vol C Tables 4.2.6.8 and 6.1.1.4'
H H 0.0000 0.0000 'International Tables Vol C Tables 4.2.6.8 and 6.1.1.4'
Cl Cl 0.1484 0.1585 'International Tables Vol C Tables 4.2.6.8 and 6.1.1.4'
F F 0.0171 0.0103 'International Tables Vol C Tables 4.2.6.8 and 6.1.1.4'
N N 0.0061 0.0033 'International Tables Vol C Tables 4.2.6.8 and 6.1.1.4'
P P 0.1023 0.0942 'International Tables Vol C Tables 4.2.6.8 and 6.1.1.4'
Pt Pt -1.7033 8.3905 'International Tables Vol C Tables 4.2.6.8 and 6.1.1.4'

loop_
_geom_angle_atom_site_label_1
_geom_angle_atom_site_label_2
_geom_angle_atom_site_label_3
_geom_angle
_geom_angle_site_symmetry_1
_geom_angle_site_symmetry_3
_geom_angle_publ_flag
N3 Pt1 Cl1 94.69(11) . . ?
N3 Pt1 C7 163.98(17) . . ?
N3 Pt1 C6 155.90(18) . . ?
C7 Pt1 Cl1 89.24(15) . . ?
C7 Pt1 C6 36.45(19) . . ?
C6 Pt1 Cl1 99.41(15) . . ?
C1 Pt1 Cl1 173.32(14) . . ?
C1 Pt1 N3 78.71(18) . . ?
C1 Pt1 C7 96.8(2) . . ?
C1 Pt1 C6 87.2(2) . . ?
F2 P1 F3 90.1(2) . . ?
F2 P1 F4 90.33(17) . . ?
F2 P1 F6 92.1(3) . . ?
F2 P1 F1 90.30(19) . . ?
F2 P1 F5 178.7(2) . . ?
F3 P1 F4 90.14(16) . . ?
F3 P1 F1 89.58(18) . . ?
F3 P1 F5 88.6(2) . . ?
F4 P1 F1 179.31(18) . . ?
F4 P1 F5 89.95(17) . . ?
F6 P1 F3 177.6(2) . . ?
F6 P1 F4 89.00(18) . . ?
F6 P1 F1 91.25(19) . . ?
F6 P1 F5 89.2(2) . . ?
F1 P1 F5 89.42(18) . . ?
C8 N3 Pt1 114.7(3) . . ?
C12 N3 Pt1 127.7(3) . . ?
C12 N3 C8 117.6(4) . . ?
Pt1 C7 H7A 113.4 . . ?
Pt1 C7 H7B 83.7 . . ?
H7A C7 H7B 120.0 . . ?
C6 C7 Pt1 73.2(3) . . ?
C6 C7 H7A 120.0 . . ?
C6 C7 H7B 120.0 . . ?
Pt1 C6 H6 113.2 . . ?
C7 C6 Pt1 70.3(3) . . ?
C7 C6 H6 113.2 . . ?
C7 C6 C5 124.5(5) . . ?
C5 C6 Pt1 115.4(3) . . ?
C5 C6 H6 113.2 . . ?
C6 C5 H5A 108.0 . . ?
C6 C5 H5B 108.0 . . ?
C6 C5 C4 117.1(4) . . ?
H5A C5 H5B 107.3 . . ?
C4 C5 H5A 108.0 . . ?
C4 C5 H5B 108.0 . . ?
C5 C4 H4A 109.6 . . ?
C5 C4 H4B 109.6 . . ?
H4A C4 H4B 108.1 . . ?
N1 C4 C5 110.2(4) . . ?
N1 C4 H4A 109.6 . . ?
N1 C4 H4B 109.6 . . ?
C3 N1 C4 127.6(4) . . ?
C1 N1 C4 123.0(4) . . ?
C1 N1 C3 109.2(4) . . ?
N1 C3 H3 125.9 . . ?
C2 C3 N1 108.3(4) . . ?
C2 C3 H3 125.9 . . ?
C3 C2 H2 127.0 . . ?
C3 C2 N2 106.0(5) . . ?
N2 C2 H2 127.0 . . ?
C2 N2 C8 132.0(4) . . ?
C1 N2 C2 109.5(4) . . ?
C1 N2 C8 118.1(4) . . ?
N1 C1 Pt1 136.7(4) . . ?
N1 C1 N2 107.0(4) . . ?
N2 C1 Pt1 116.3(3) . . ?
N3 C8 N2 112.0(4) . . ?
N3 C8 C9 123.3(5) . . ?
C9 C8 N2 124.7(4) . . ?
N3 C12 H12 118.8 . . ?
N3 C12 C11 122.5(5) . . ?
C11 C12 H12 118.8 . . ?
C12 C11 H11 120.7 . . ?
C12 C11 C10 118.6(5) . . ?
C10 C11 H11 120.7 . . ?
C11 C10 H10 120.3 . . ?
C9 C10 C11 119.3(5) . . ?
C9 C10 H10 120.3 . . ?
C8 C9 C10 118.6(5) . . ?
C8 C9 H9 120.7 . . ?
C10 C9 H9 120.7 . . ?

loop_
_geom_bond_atom_site_label_1
_geom_bond_atom_site_label_2
_geom_bond_distance
_geom_bond_site_symmetry_2
_geom_bond_publ_flag
Pt1 Cl1 2.3475(12) . ?
Pt1 N3 2.077(4) . ?
Pt1 C7 2.169(5) . ?
Pt1 C6 2.206(5) . ?
Pt1 C1 1.934(5) . ?
P1 F2 1.580(4) . ?
P1 F3 1.596(3) . ?
P1 F4 1.599(3) . ?
P1 F6 1.584(4) . ?
P1 F1 1.603(3) . ?
P1 F5 1.605(3) . ?
N3 C8 1.355(6) . ?
N3 C12 1.346(6) . ?
C7 H7A 0.9500 . ?
C7 H7B 0.9500 . ?
C7 C6 1.369(7) . ?
C6 H6 1.0000 . ?
C6 C5 1.508(8) . ?
C5 H5A 0.9900 . ?
C5 H5B 0.9900 . ?
C5 C4 1.514(8) . ?
C4 H4A 0.9900 . ?
C4 H4B 0.9900 . ?
C4 N1 1.465(6) . ?
N1 C3 1.390(7) . ?
N1 C1 1.326(6) . ?
C3 H3 0.9500 . ?
C3 C2 1.335(8) . ?
C2 H2 0.9500 . ?
C2 N2 1.395(6) . ?
N2 C1 1.355(6) . ?
N2 C8 1.399(6) . ?
C8 C9 1.364(7) . ?
C12 H12 0.9500 . ?
C12 C11 1.374(7) . ?
C11 H11 0.9500 . ?
C11 C10 1.396(8) . ?
C10 H10 0.9500 . ?
C10 C9 1.375(8) . ?
C9 H9 0.9500 . ?

loop_
_geom_torsion_atom_site_label_1
_geom_torsion_atom_site_label_2
_geom_torsion_atom_site_label_3
_geom_torsion_atom_site_label_4
_geom_torsion
_geom_torsion_site_symmetry_1
_geom_torsion_site_symmetry_2
_geom_torsion_site_symmetry_3
_geom_torsion_site_symmetry_4
_geom_torsion_publ_flag
Pt1 N3 C8 N2 2.4(5) . . . . ?
Pt1 N3 C8 C9 -178.0(4) . . . . ?
Pt1 N3 C12 C11 178.8(4) . . . . ?
Pt1 C7 C6 C5 107.8(5) . . . . ?
Pt1 C6 C5 C4 53.8(5) . . . . ?
N3 C8 C9 C10 -1.0(7) . . . . ?
N3 C12 C11 C10 -0.7(8) . . . . ?
C7 C6 C5 C4 -28.9(7) . . . . ?
C6 C5 C4 N1 -67.0(6) . . . . ?
C5 C4 N1 C3 -137.6(5) . . . . ?
C5 C4 N1 C1 37.3(6) . . . . ?
C4 N1 C3 C2 175.3(4) . . . . ?
C4 N1 C1 Pt1 2.4(7) . . . . ?
C4 N1 C1 N2 -175.5(4) . . . . ?
N1 C3 C2 N2 0.0(6) . . . . ?
C3 N1 C1 Pt1 178.2(4) . . . . ?
C3 N1 C1 N2 0.2(5) . . . . ?
C3 C2 N2 C1 0.1(5) . . . . ?
C3 C2 N2 C8 -172.8(5) . . . . ?
C2 N2 C1 Pt1 -178.6(3) . . . . ?
C2 N2 C1 N1 -0.2(5) . . . . ?
C2 N2 C8 N3 173.7(4) . . . . ?
C2 N2 C8 C9 -5.9(8) . . . . ?
N2 C8 C9 C10 178.5(4) . . . . ?
C1 N1 C3 C2 -0.1(6) . . . . ?
C1 N2 C8 N3 1.2(6) . . . . ?
C1 N2 C8 C9 -178.3(4) . . . . ?
C8 N3 C12 C11 -0.7(7) . . . . ?
C8 N2 C1 Pt1 -4.6(5) . . . . ?
C8 N2 C1 N1 173.9(4) . . . . ?
C12 N3 C8 N2 -178.0(4) . . . . ?
C12 N3 C8 C9 1.5(7) . . . . ?
C12 C11 C10 C9 1.2(7) . . . . ?
C11 C10 C9 C8 -0.4(7) . . . . ?

loop_
_smtbx_masks_void_nr
_smtbx_masks_void_average_x
_smtbx_masks_void_average_y
_smtbx_masks_void_average_z
_smtbx_masks_void_volume
_smtbx_masks_void_count_electrons
_smtbx_masks_void_content
1 -0.764 0.000 0.500 119.1 0.0 '2 water'
